data_1535063
loop_
_publ_author_name
'Hartenbach, I.'
'Schleid, T.'

_publ_section_title
;
 Gd(4.667) S (Si O4)3: Ein Gadoliniumsulfid-ortho-silicat im
 Bromapatit-Typ
;
_journal_name_full 'Zeitschrift fuer Anorganische und Allgemeine Chemie'
_journal_page_first 1727
_journal_page_last 1727
_journal_volume 630
_journal_year 2004
_chemical_formula_sum 'Gd4.667 O12 S Si3'
_chemical_name_systematic 'Gd4.667 S (Si3 O12)'
_space_group_IT_number 176
_symmetry_space_group_name_Hall '-P 6c'
_symmetry_space_group_name_H-M 'P 63/m'
_cell_angle_alpha 90
_cell_angle_beta 90
_cell_angle_gamma 120
_cell_formula_units_Z 2
_cell_length_a 9.6986
_cell_length_b 9.6986
_cell_length_c 6.6957
_cell_volume 545.437
_citation_journal_id_ASTM ZAACAB
_cod_data_source_file Hartenbach_ZAACAB_2004_1405.cif
_cod_data_source_block Gd4.667O12S1Si3
_cod_original_cell_volume 545.4371
_cod_original_formula_sum 'Gd4.667 O12 S1 Si3'
_cod_database_code 1535063

loop_
_symmetry_equiv_pos_as_xyz
x,y,z
x-y,x,z+1/2
-y,x-y,z
-x,-y,z+1/2
-x+y,-x,z
y,-x+y,z+1/2
-x,-y,-z
-x+y,-x,-z-1/2
y,-x+y,-z
x,y,-z-1/2
x-y,x,-z
-y,x-y,-z-1/2

loop_
_atom_site_label
_atom_site_type_symbol
_atom_site_fract_x
_atom_site_fract_y
_atom_site_fract_z
_atom_site_occupancy
_atom_site_U_iso_or_equiv
Gd2 Gd+3 0.24978 0.00663 0.25 1 0.0
S1 S-2 0 0 0 1 0.0
Gd1 Gd+3 0.3333 0.6667 0.00352 0.843 0.0
O3 O-2 0.3603 0.2636 0.0558 1 0.0
Si1 Si+4 0.4098 0.3799 0.25 1 0.0
O2 O-2 0.602 0.4772 0.25 1 0.0
O1 O-2 0.3565 0.5118 0.25 1 0.0
